data_1514293
loop_
_publ_author_name
'Mulzer, Michael'
'Ellis, W. Chadwick'
'Lobkovsky, Emil B.'
'Coates, Geoffrey W.'

_publ_section_title
;
 Enantioenriched \b-lactone and aldol-type products from regiodivergent
 carbonylation of racemic cis-epoxides
;
_journal_issue 5
_journal_name_full 'Chemical Science'
_journal_page_first 1928
_journal_paper_doi 10.1039/c4sc00075g
_journal_volume 5
_journal_year 2014
_chemical_formula_moiety 'C62 H62 Al N2 O4, C4 Co O4'
_chemical_formula_sum 'C66 H62 Al Co N2 O8'
_chemical_formula_weight 1097.09
_chemical_name_systematic
; 
 ? 
;
_space_group_IT_number 19
_symmetry_cell_setting orthorhombic
_symmetry_space_group_name_Hall 'P 2ac 2ab'
_symmetry_space_group_name_H-M 'P 21 21 21'
_atom_sites_solution_hydrogens geom
_atom_sites_solution_primary direct
_atom_sites_solution_secondary difmap
_audit_creation_method SHELXL-97
_cell_angle_alpha 90.00
_cell_angle_beta 90.00
_cell_angle_gamma 90.00
_cell_formula_units_Z 4
_cell_length_a 11.5495(11)
_cell_length_b 21.268(2)
_cell_length_c 28.170(3)
_cell_measurement_reflns_used 4946
_cell_measurement_temperature 173(2)
_cell_measurement_theta_max 21.72
_cell_measurement_theta_min 2.60
_cell_volume 6919.5(12)
_computing_cell_refinement 'Bruker SAINT+'
_computing_data_collection 'Bruker APEX2'
_computing_data_reduction 'Bruker SAINT+'
_computing_molecular_graphics 'Bruker SHELXTL'
_computing_publication_material 'Bruker SHELXTL'
_computing_structure_refinement 'SHELXL-97 (Sheldrick, 1997)'
_computing_structure_solution 'SHELXS-97 (Sheldrick, 1990)'
_diffrn_ambient_temperature 173(2)
_diffrn_measured_fraction_theta_full 0.997
_diffrn_measured_fraction_theta_max 0.997
_diffrn_measurement_device_type 'Bruker X8 APEX II diffractometer'
_diffrn_measurement_method 'phi and omega scans'
_diffrn_radiation_monochromator graphite
_diffrn_radiation_source 'fine-focus sealed tube'
_diffrn_radiation_type MoK\a
_diffrn_radiation_wavelength 0.71073
_diffrn_reflns_av_R_equivalents 0.0439
_diffrn_reflns_av_sigmaI/netI 0.0809
_diffrn_reflns_limit_h_max 13
_diffrn_reflns_limit_h_min -7
_diffrn_reflns_limit_k_max 24
_diffrn_reflns_limit_k_min -20
_diffrn_reflns_limit_l_max 31
_diffrn_reflns_limit_l_min -30
_diffrn_reflns_number 22724
_diffrn_reflns_theta_full 23.84
_diffrn_reflns_theta_max 23.84
_diffrn_reflns_theta_min 1.45
_diffrn_standards_number 0
_exptl_absorpt_coefficient_mu 0.308
_exptl_absorpt_correction_T_max 0.9552
_exptl_absorpt_correction_T_min 0.8997
_exptl_absorpt_correction_type multi-scan
_exptl_absorpt_process_details SADABS
_exptl_crystal_colour yellow
_exptl_crystal_density_diffrn 1.053
_exptl_crystal_density_method 'not measured'
_exptl_crystal_description block
_exptl_crystal_F_000 2304
_exptl_crystal_size_max 0.35
_exptl_crystal_size_mid 0.20
_exptl_crystal_size_min 0.15
_platon_squeeze_details
;
;
_refine_diff_density_max 0.263
_refine_diff_density_min -0.357
_refine_diff_density_rms 0.051
_refine_ls_abs_structure_details 'Flack H D (1983), Acta Cryst. A39, 876-881'
_refine_ls_abs_structure_Flack 0.02(2)
_refine_ls_extinction_method none
_refine_ls_goodness_of_fit_ref 0.977
_refine_ls_hydrogen_treatment mixed
_refine_ls_matrix_type full
_refine_ls_number_parameters 713
_refine_ls_number_reflns 10625
_refine_ls_number_restraints 54
_refine_ls_restrained_S_all 0.975
_refine_ls_R_factor_all 0.0864
_refine_ls_R_factor_gt 0.0576
_refine_ls_shift/su_max 0.028
_refine_ls_shift/su_mean 0.001
_refine_ls_structure_factor_coef Fsqd
_refine_ls_weighting_details 'calc w=1/[\s^2^(Fo^2^)+(0.0820P)^2^+0.0000P] where P=(Fo^2^+2Fc^2^)/3'
_refine_ls_weighting_scheme calc
_refine_ls_wR_factor_gt 0.1370
_refine_ls_wR_factor_ref 0.1481
_reflns_number_gt 7310
_reflns_number_total 10625
_reflns_threshold_expression >2sigma(I)
_cod_data_source_file c4sc00075g2.cif
_cod_data_source_block mfm1
_cod_depositor_comments
;
The following automatic conversions were performed:

'_symmetry_cell_setting' value 'Orthorhombic' changed to
'orthorhombic' according to
/usr/data/users/saulius/crontab/automatic-downloads/rss-feeds/RSC/lib/dictionaries/cif_core.dic
dictionary named 'cif_core.dic' version 2.4.2 from 2011-04-26.

Automatic conversion script
Id: cif_fix_values 2281 2013-09-26 08:29:07Z andrius 
;
_cod_original_sg_symbol_H-M P2(1)2(1)2(1)
_cod_database_code 1514293

loop_
_symmetry_equiv_pos_as_xyz
'x, y, z'
'-x+1/2, -y, z+1/2'
'-x, y+1/2, -z+1/2'
'x+1/2, -y+1/2, -z'

loop_
_atom_site_label
_atom_site_type_symbol
_atom_site_fract_x
_atom_site_fract_y
_atom_site_fract_z
_atom_site_U_iso_or_equiv
_atom_site_adp_type
_atom_site_occupancy
_atom_site_symmetry_multiplicity
_atom_site_calc_flag
_atom_site_refinement_flags
_atom_site_disorder_assembly
_atom_site_disorder_group
Al1 Al 0.07259(11) 0.54407(5) -0.20374(5) 0.0303(3) Uani 1 1 d . . .
O1 O 0.0153(2) 0.59740(11) -0.24817(11) 0.0329(7) Uani 1 1 d . . .
O2 O 0.1488(2) 0.48898(11) -0.16605(10) 0.0333(7) Uani 1 1 d . . .
O3 O 0.2237(2) 0.58403(11) -0.21842(10) 0.0360(7) Uani 1 1 d . . .
O4 O 0.0939(2) 0.48093(11) -0.25394(11) 0.0352(7) Uani 1 1 d . B .
N1 N -0.0933(3) 0.51427(13) -0.19127(13) 0.0315(9) Uani 1 1 d . . .
N2 N 0.0506(3) 0.59893(14) -0.14621(13) 0.0320(8) Uani 1 1 d . . .
C1 C -0.1264(3) 0.49678(19) -0.14488(16) 0.0347(11) Uani 1 1 d . . .
C2 C -0.1312(4) 0.43176(19) -0.13165(19) 0.0440(12) Uani 1 1 d . . .
H2A H -0.1092 0.4001 -0.1537 0.053 Uiso 1 1 calc R . .
C3 C -0.1673(4) 0.4156(2) -0.08757(18) 0.0491(13) Uani 1 1 d . . .
H3A H -0.1716 0.3724 -0.0793 0.059 Uiso 1 1 calc R . .
C4 C -0.1992(4) 0.4620(2) -0.05314(18) 0.0450(12) Uani 1 1 d . . .
C5 C -0.2320(5) 0.4453(3) -0.0065(2) 0.0698(17) Uani 1 1 d . . .
H5A H -0.2396 0.4021 0.0016 0.084 Uiso 1 1 calc R . .
C6 C -0.2530(5) 0.4900(3) 0.0275(2) 0.0647(15) Uani 1 1 d . . .
H6A H -0.2759 0.4784 0.0586 0.078 Uiso 1 1 calc R . .
C7 C -0.2402(5) 0.5520(3) 0.01516(19) 0.0613(14) Uani 1 1 d . . .
H7A H -0.2516 0.5832 0.0388 0.074 Uiso 1 1 calc R . .
C8 C -0.2115(4) 0.5707(2) -0.02989(18) 0.0473(13) Uani 1 1 d . . .
H8A H -0.2061 0.6143 -0.0369 0.057 Uiso 1 1 calc R . .
C9 C -0.1896(4) 0.5258(2) -0.06640(17) 0.0400(11) Uani 1 1 d . . .
C10 C -0.1569(4) 0.54259(18) -0.11274(15) 0.0311(10) Uani 1 1 d . . .
C11 C -0.1559(4) 0.60998(19) -0.12843(15) 0.0336(10) Uani 1 1 d . . .
C12 C -0.2573(4) 0.64824(19) -0.12714(16) 0.0433(11) Uani 1 1 d . . .
C13 C -0.3693(4) 0.6221(2) -0.12041(17) 0.0432(12) Uani 1 1 d . . .
H13A H -0.3779 0.5782 -0.1151 0.052 Uiso 1 1 calc R . .
C14 C -0.4644(4) 0.6600(2) -0.1215(2) 0.0565(14) Uani 1 1 d . . .
H14A H -0.5390 0.6420 -0.1172 0.068 Uiso 1 1 calc R . .
C15 C -0.4543(5) 0.7246(2) -0.1288(2) 0.0601(15) Uani 1 1 d . . .
H15A H -0.5224 0.7497 -0.1295 0.072 Uiso 1 1 calc R . .
C16 C -0.3491(5) 0.7527(2) -0.1349(2) 0.0577(15) Uani 1 1 d . . .
H16A H -0.3435 0.7970 -0.1389 0.069 Uiso 1 1 calc R . .
C17 C -0.2470(5) 0.71434(19) -0.13510(16) 0.0445(12) Uani 1 1 d . . .
C18 C -0.1371(5) 0.7397(2) -0.14368(19) 0.0501(14) Uani 1 1 d . . .
H18A H -0.1290 0.7840 -0.1461 0.060 Uiso 1 1 calc R . .
C19 C -0.0403(4) 0.70246(17) -0.14867(16) 0.0376(11) Uani 1 1 d . . .
H19A H 0.0321 0.7203 -0.1573 0.045 Uiso 1 1 calc R . .
C20 C -0.0509(4) 0.63776(18) -0.14082(15) 0.0379(11) Uani 1 1 d . . .
C21 C -0.1771(4) 0.52147(17) -0.22092(16) 0.0338(11) Uani 1 1 d . . .
H21A H -0.2495 0.5036 -0.2123 0.041 Uiso 1 1 calc R . .
C22 C -0.1720(4) 0.55439(17) -0.26653(16) 0.0340(11) Uani 1 1 d . . .
C23 C -0.2677(4) 0.55264(19) -0.29574(17) 0.0403(11) Uani 1 1 d . . .
H23A H -0.3308 0.5263 -0.2873 0.048 Uiso 1 1 calc R . .
C24 C -0.2749(4) 0.5871(2) -0.33615(17) 0.0434(12) Uani 1 1 d . . .
C25 C -0.1767(4) 0.62387(18) -0.34808(18) 0.0440(12) Uani 1 1 d . . .
H25A H -0.1778 0.6465 -0.3771 0.053 Uiso 1 1 calc R . .
C26 C -0.0795(4) 0.62853(17) -0.31968(16) 0.0368(11) Uani 1 1 d . . .
C27 C -0.0766(4) 0.59360(17) -0.27703(15) 0.0341(10) Uani 1 1 d . . .
C28 C -0.3796(4) 0.5868(3) -0.36780(19) 0.0584(14) Uani 1 1 d . . .
H28A H -0.4389 0.5591 -0.3543 0.088 Uiso 1 1 calc R . .
H28B H -0.3578 0.5715 -0.3994 0.088 Uiso 1 1 calc R . .
H28C H -0.4105 0.6296 -0.3704 0.088 Uiso 1 1 calc R . .
C29 C 0.0235(4) 0.66464(17) -0.33623(17) 0.0360(11) Uani 1 1 d . . .
C30 C 0.0599(4) 0.72080(18) -0.31192(16) 0.0405(12) Uani 1 1 d . . .
C31 C 0.1567(5) 0.7511(2) -0.32788(18) 0.0481(13) Uani 1 1 d . . .
H31A H 0.1798 0.7884 -0.3120 0.058 Uiso 1 1 calc R . .
C32 C 0.2216(5) 0.7311(2) -0.3649(2) 0.0556(14) Uani 1 1 d . . .
C33 C 0.1845(5) 0.6774(2) -0.39050(19) 0.0543(14) Uani 1 1 d . . .
H33A H 0.2274 0.6628 -0.4171 0.065 Uiso 1 1 calc R . .
C34 C 0.0836(4) 0.64616(19) -0.37600(16) 0.0425(12) Uani 1 1 d . . .
C35 C -0.0051(4) 0.7446(2) -0.26946(17) 0.0473(13) Uani 1 1 d . . .
H35A H 0.0471 0.7463 -0.2421 0.071 Uiso 1 1 calc R . .
H35B H -0.0697 0.7162 -0.2625 0.071 Uiso 1 1 calc R . .
H35C H -0.0352 0.7868 -0.2761 0.071 Uiso 1 1 calc R . .
C36 C 0.3336(5) 0.7626(3) -0.3792(3) 0.0807(19) Uani 1 1 d . . .
H36A H 0.3434 0.8015 -0.3609 0.121 Uiso 1 1 calc R . .
H36B H 0.3315 0.7725 -0.4131 0.121 Uiso 1 1 calc R . .
H36C H 0.3986 0.7343 -0.3727 0.121 Uiso 1 1 calc R . .
C37 C 0.0469(5) 0.5894(2) -0.40564(17) 0.0505(13) Uani 1 1 d . . .
H37A H -0.0246 0.5716 -0.3926 0.076 Uiso 1 1 calc R . .
H37B H 0.1082 0.5576 -0.4049 0.076 Uiso 1 1 calc R . .
H37C H 0.0335 0.6027 -0.4385 0.076 Uiso 1 1 calc R . .
C38 C 0.1185(4) 0.59937(18) -0.11005(16) 0.0333(10) Uani 1 1 d . . .
H38A H 0.1045 0.6295 -0.0858 0.040 Uiso 1 1 calc R . .
C39 C 0.2152(4) 0.55662(19) -0.10397(16) 0.0390(11) Uani 1 1 d . . .
C40 C 0.2251(4) 0.50126(17) -0.13160(16) 0.0320(10) Uani 1 1 d . . .
C41 C 0.3118(4) 0.45911(19) -0.12077(17) 0.0387(11) Uani 1 1 d . . .
C42 C 0.3885(4) 0.4710(2) -0.0843(2) 0.0571(15) Uani 1 1 d . . .
H42A H 0.4483 0.4416 -0.0778 0.069 Uiso 1 1 calc R . .
C43 C 0.3798(4) 0.5273(2) -0.05571(18) 0.0458(13) Uani 1 1 d . . .
C44 C 0.2917(4) 0.5679(2) -0.06729(19) 0.0478(13) Uani 1 1 d . . .
H44A H 0.2831 0.6054 -0.0493 0.057 Uiso 1 1 calc R . .
C45 C 0.4629(5) 0.5383(2) -0.0156(2) 0.0674(17) Uani 1 1 d . . .
H45A H 0.5387 0.5502 -0.0284 0.101 Uiso 1 1 calc R . .
H45B H 0.4706 0.4997 0.0032 0.101 Uiso 1 1 calc R . .
H45C H 0.4337 0.5722 0.0047 0.101 Uiso 1 1 calc R . .
C46 C 0.3307(4) 0.39944(18) -0.14861(17) 0.0383(11) Uani 1 1 d . . .
C47 C 0.4257(4) 0.38976(19) -0.17863(19) 0.0444(12) Uani 1 1 d . . .
C48 C 0.4336(4) 0.3356(2) -0.2046(2) 0.0532(14) Uani 1 1 d . . .
H48A H 0.4971 0.3309 -0.2257 0.064 Uiso 1 1 calc R . .
C49 C 0.3522(4) 0.28652(19) -0.2015(2) 0.0482(13) Uani 1 1 d . . .
C50 C 0.2633(4) 0.29531(18) -0.16930(17) 0.0422(12) Uani 1 1 d . . .
H50A H 0.2100 0.2619 -0.1646 0.051 Uiso 1 1 calc R . .
C51 C 0.2478(4) 0.34891(17) -0.14392(16) 0.0390(11) Uani 1 1 d . . .
C52 C 0.5217(4) 0.4381(2) -0.1827(2) 0.0631(16) Uani 1 1 d . . .
H52A H 0.5042 0.4740 -0.1621 0.095 Uiso 1 1 calc R . .
H52B H 0.5275 0.4525 -0.2157 0.095 Uiso 1 1 calc R . .
H52C H 0.5952 0.4191 -0.1730 0.095 Uiso 1 1 calc R . .
C53 C 0.3637(5) 0.2284(2) -0.2313(2) 0.0733(18) Uani 1 1 d . . .
H53A H 0.3862 0.1929 -0.2111 0.110 Uiso 1 1 calc R . .
H53B H 0.4229 0.2351 -0.2557 0.110 Uiso 1 1 calc R . .
H53C H 0.2893 0.2192 -0.2466 0.110 Uiso 1 1 calc R . .
C54 C 0.1486(4) 0.3552(2) -0.11057(19) 0.0494(13) Uani 1 1 d . . .
H54A H 0.0981 0.3894 -0.1211 0.074 Uiso 1 1 calc R . .
H54B H 0.1777 0.3644 -0.0786 0.074 Uiso 1 1 calc R . .
H54C H 0.1047 0.3157 -0.1100 0.074 Uiso 1 1 calc R . .
C55 C 0.2393(5) 0.6511(2) -0.2302(2) 0.0700(17) Uani 1 1 d . . .
H55A H 0.1858 0.6634 -0.2560 0.084 Uiso 1 1 calc R . .
H55B H 0.2228 0.6775 -0.2021 0.084 Uiso 1 1 calc R . .
C56 C 0.3546(6) 0.6591(3) -0.2447(3) 0.108(3) Uani 1 1 d . . .
H56A H 0.3989 0.6813 -0.2197 0.129 Uiso 1 1 calc R . .
H56B H 0.3576 0.6845 -0.2741 0.129 Uiso 1 1 calc R . .
C57 C 0.4066(5) 0.5951(3) -0.2535(3) 0.102(3) Uani 1 1 d . . .
H57A H 0.4038 0.5841 -0.2877 0.123 Uiso 1 1 calc R . .
H57B H 0.4880 0.5934 -0.2425 0.123 Uiso 1 1 calc R . .
C58 C 0.3318(4) 0.5525(2) -0.2251(2) 0.0552(14) Uani 1 1 d . . .
H58A H 0.3198 0.5123 -0.2420 0.066 Uiso 1 1 calc R . .
H58B H 0.3683 0.5435 -0.1940 0.066 Uiso 1 1 calc R . .
C59 C 0.1172(5) 0.4915(2) -0.30351(17) 0.0494(13) Uani 1 1 d U B .
H59A H 0.1644 0.5299 -0.3079 0.059 Uiso 1 1 calc R . .
H59B H 0.0440 0.4963 -0.3215 0.059 Uiso 1 1 calc R . .
C60 C 0.1825(5) 0.4343(2) -0.32004(19) 0.0619(15) Uani 1 1 d U . .
H60A H 0.2664 0.4380 -0.3134 0.074 Uiso 1 1 calc R A 1
H60B H 0.1707 0.4265 -0.3544 0.074 Uiso 1 1 calc R A 1
C61 C 0.1264(17) 0.3833(3) -0.2899(4) 0.081(4) Uani 0.81(3) 1 d PU B 1
H61C H 0.0561 0.3668 -0.3058 0.098 Uiso 0.81(3) 1 calc PR B 1
H61D H 0.1810 0.3480 -0.2848 0.098 Uiso 0.81(3) 1 calc PR B 1
C61' C 0.192(3) 0.3865(12) -0.2740(13) 0.037(7) Uiso 0.19(3) 1 d PU B 2
H61A H 0.1772 0.3421 -0.2830 0.045 Uiso 0.19(3) 1 calc PR B 2
H61B H 0.2673 0.3899 -0.2577 0.045 Uiso 0.19(3) 1 calc PR B 2
C62 C 0.0965(5) 0.41255(18) -0.24505(19) 0.0584(15) Uani 1 1 d U . .
H62A H 0.0198 0.3977 -0.2340 0.070 Uiso 1 1 calc R B 1
H62B H 0.1549 0.4022 -0.2205 0.070 Uiso 1 1 calc R B 1
Co1 Co 0.75343(7) 0.63958(3) 0.15701(3) 0.0697(3) Uani 1 1 d D . .
O5 O 0.9850(7) 0.5880(3) 0.1426(4) 0.210(4) Uani 1 1 d D . .
O6 O 0.7190(5) 0.62075(17) 0.25736(18) 0.0998(17) Uani 1 1 d D . .
O7 O 0.7495(4) 0.7677(2) 0.12198(19) 0.0970(15) Uani 1 1 d D . .
O8 O 0.5705(6) 0.5694(3) 0.1104(2) 0.167(3) Uani 1 1 d D . .
C63 C 0.8901(7) 0.6078(3) 0.1468(3) 0.117(3) Uani 1 1 d D . .
C64 C 0.7331(6) 0.6308(2) 0.2174(2) 0.0686(17) Uani 1 1 d D . .
C65 C 0.7500(5) 0.7179(3) 0.1370(2) 0.0715(17) Uani 1 1 d D . .
C66 C 0.6446(8) 0.5967(4) 0.1289(3) 0.120(3) Uani 1 1 d D . .

loop_
_atom_site_aniso_label
_atom_site_aniso_U_11
_atom_site_aniso_U_22
_atom_site_aniso_U_33
_atom_site_aniso_U_23
_atom_site_aniso_U_13
_atom_site_aniso_U_12
Al1 0.0261(7) 0.0185(6) 0.0463(8) 0.0007(5) -0.0010(6) -0.0005(5)
O1 0.0254(16) 0.0205(14) 0.053(2) 0.0011(13) -0.0036(15) -0.0020(12)
O2 0.0295(16) 0.0188(14) 0.052(2) 0.0045(12) -0.0049(16) 0.0003(12)
O3 0.0225(16) 0.0235(14) 0.062(2) 0.0063(13) 0.0004(14) -0.0029(12)
O4 0.0402(18) 0.0146(13) 0.051(2) 0.0007(12) 0.0057(15) 0.0045(12)
N1 0.033(2) 0.0152(16) 0.047(2) -0.0025(15) 0.003(2) 0.0021(15)
N2 0.025(2) 0.0250(18) 0.046(2) 0.0019(15) -0.0002(19) -0.0012(15)
C1 0.015(2) 0.037(2) 0.053(3) 0.008(2) 0.003(2) 0.0023(18)
C2 0.035(3) 0.026(2) 0.070(4) 0.010(2) -0.001(3) -0.001(2)
C3 0.048(3) 0.042(3) 0.057(3) 0.028(3) 0.001(3) -0.001(2)
C4 0.033(3) 0.047(3) 0.055(3) 0.026(2) 0.000(2) 0.006(2)
C5 0.059(4) 0.082(4) 0.068(4) 0.037(3) 0.005(3) 0.025(3)
C6 0.060(4) 0.078(4) 0.056(4) 0.017(3) -0.005(3) 0.013(3)
C7 0.049(3) 0.085(4) 0.050(3) 0.004(3) 0.002(3) 0.002(3)
C8 0.037(3) 0.057(3) 0.049(3) 0.006(2) -0.006(2) 0.006(2)
C9 0.026(2) 0.041(3) 0.053(3) 0.005(2) 0.002(2) 0.005(2)
C10 0.027(2) 0.027(2) 0.039(3) 0.005(2) 0.004(2) 0.0077(19)
C11 0.031(3) 0.033(2) 0.037(3) 0.0031(19) 0.000(2) -0.002(2)
C12 0.047(3) 0.035(2) 0.047(3) 0.003(2) 0.001(3) 0.014(2)
C13 0.027(3) 0.045(3) 0.058(3) 0.011(2) 0.001(2) 0.006(2)
C14 0.031(3) 0.060(3) 0.078(4) 0.015(3) 0.007(3) 0.014(2)
C15 0.051(4) 0.049(3) 0.080(4) 0.011(3) 0.006(3) 0.016(3)
C16 0.049(3) 0.046(3) 0.078(4) 0.015(3) 0.018(3) 0.024(3)
C17 0.046(3) 0.035(2) 0.052(3) 0.008(2) 0.008(3) 0.005(2)
C18 0.062(4) 0.024(2) 0.064(4) 0.001(2) 0.005(3) 0.019(2)
C19 0.038(3) 0.022(2) 0.053(3) 0.000(2) 0.000(2) -0.0013(19)
C20 0.043(3) 0.022(2) 0.049(3) 0.0028(19) 0.000(2) 0.007(2)
C21 0.031(3) 0.021(2) 0.050(3) 0.0023(19) -0.003(2) -0.0037(18)
C22 0.030(3) 0.016(2) 0.056(3) -0.0054(19) -0.003(2) 0.0027(18)
C23 0.037(3) 0.033(2) 0.050(3) -0.004(2) 0.001(2) 0.009(2)
C24 0.034(3) 0.040(2) 0.056(3) -0.012(2) -0.002(2) 0.004(2)
C25 0.054(3) 0.026(2) 0.051(3) -0.002(2) -0.005(3) 0.014(2)
C26 0.039(3) 0.020(2) 0.052(3) 0.0009(19) 0.004(2) 0.0081(19)
C27 0.041(3) 0.020(2) 0.041(3) -0.0026(19) -0.004(2) 0.0045(19)
C28 0.031(3) 0.089(4) 0.055(3) 0.003(3) -0.016(3) 0.005(3)
C29 0.048(3) 0.018(2) 0.041(3) 0.0062(19) -0.002(2) -0.0016(18)
C30 0.054(3) 0.023(2) 0.044(3) 0.008(2) -0.003(3) 0.005(2)
C31 0.069(4) 0.024(2) 0.051(3) 0.000(2) -0.002(3) -0.006(2)
C32 0.049(3) 0.047(3) 0.071(4) 0.016(3) 0.004(3) -0.017(3)
C33 0.063(4) 0.038(3) 0.062(4) 0.003(2) 0.013(3) 0.003(3)
C34 0.052(3) 0.028(2) 0.048(3) 0.008(2) 0.000(3) -0.006(2)
C35 0.055(3) 0.034(3) 0.053(3) -0.002(2) -0.003(3) 0.009(2)
C36 0.056(4) 0.077(4) 0.108(5) 0.014(4) 0.022(4) -0.014(3)
C37 0.055(3) 0.041(3) 0.056(3) -0.014(2) 0.008(3) -0.001(2)
C38 0.029(2) 0.028(2) 0.042(3) 0.0038(19) 0.002(2) 0.0034(19)
C39 0.027(3) 0.041(3) 0.049(3) 0.007(2) -0.006(2) -0.009(2)
C40 0.031(3) 0.019(2) 0.046(3) 0.0086(18) -0.001(2) -0.0003(18)
C41 0.026(2) 0.031(2) 0.059(3) 0.003(2) -0.003(2) -0.009(2)
C42 0.035(3) 0.038(3) 0.098(4) 0.024(3) -0.015(3) -0.015(2)
C43 0.038(3) 0.037(3) 0.062(3) 0.011(2) -0.021(2) -0.006(2)
C44 0.037(3) 0.040(3) 0.066(4) 0.011(2) -0.012(3) 0.000(2)
C45 0.054(3) 0.050(3) 0.098(5) 0.009(3) -0.036(3) -0.007(3)
C46 0.020(2) 0.028(2) 0.067(3) 0.012(2) -0.013(2) 0.0043(18)
C47 0.020(2) 0.027(2) 0.087(4) 0.008(2) -0.001(2) 0.0039(19)
C48 0.027(3) 0.045(3) 0.088(4) 0.013(3) 0.007(3) 0.007(2)
C49 0.042(3) 0.025(2) 0.077(4) 0.011(2) -0.001(3) 0.007(2)
C50 0.038(3) 0.021(2) 0.067(3) 0.011(2) -0.001(3) -0.005(2)
C51 0.024(2) 0.025(2) 0.068(3) 0.013(2) -0.004(2) -0.0046(19)
C52 0.027(3) 0.044(3) 0.118(5) 0.016(3) 0.004(3) -0.007(2)
C53 0.054(4) 0.043(3) 0.124(6) -0.006(3) 0.018(4) -0.001(3)
C54 0.041(3) 0.028(2) 0.079(4) 0.010(2) -0.002(3) -0.007(2)
C55 0.046(3) 0.026(2) 0.138(5) 0.007(3) 0.017(4) -0.011(2)
C56 0.072(5) 0.050(4) 0.201(8) 0.045(4) 0.030(5) 0.012(3)
C57 0.044(4) 0.073(4) 0.189(8) 0.032(5) 0.048(4) 0.003(3)
C58 0.028(3) 0.048(3) 0.090(4) 0.016(3) 0.018(3) 0.013(2)
C59 0.069(4) 0.031(2) 0.049(3) 0.001(2) 0.001(3) 0.004(2)
C60 0.080(4) 0.044(3) 0.061(3) -0.010(2) 0.020(3) 0.010(3)
C61 0.135(11) 0.035(4) 0.074(6) 0.001(3) 0.019(7) 0.007(4)
C62 0.085(4) 0.011(2) 0.079(4) 0.004(2) 0.019(3) 0.009(2)
Co1 0.0680(5) 0.0566(4) 0.0845(6) -0.0144(4) 0.0266(5) -0.0158(4)
O5 0.149(6) 0.117(5) 0.363(12) -0.012(6) 0.133(7) 0.057(4)
O6 0.157(5) 0.057(2) 0.085(3) -0.010(2) 0.024(4) 0.038(3)
O7 0.066(3) 0.061(2) 0.164(5) 0.015(3) 0.011(3) 0.006(2)
O8 0.190(7) 0.203(6) 0.109(4) -0.051(4) 0.054(4) -0.151(6)
C63 0.129(8) 0.079(5) 0.142(7) -0.028(5) 0.060(6) -0.002(5)
C64 0.079(4) 0.051(3) 0.076(5) -0.017(3) 0.010(4) 0.003(3)
C65 0.037(3) 0.063(4) 0.115(5) -0.006(3) 0.002(4) 0.005(3)
C66 0.174(9) 0.102(6) 0.084(5) -0.032(4) 0.046(6) -0.091(6)

loop_
_atom_type_symbol
_atom_type_description
_atom_type_scat_dispersion_real
_atom_type_scat_dispersion_imag
_atom_type_scat_source
C C 0.0033 0.0016 'International Tables Vol C Tables 4.2.6.8 and 6.1.1.4'
H H 0.0000 0.0000 'International Tables Vol C Tables 4.2.6.8 and 6.1.1.4'
N N 0.0061 0.0033 'International Tables Vol C Tables 4.2.6.8 and 6.1.1.4'
O O 0.0106 0.0060 'International Tables Vol C Tables 4.2.6.8 and 6.1.1.4'
Al Al 0.0645 0.0514 'International Tables Vol C Tables 4.2.6.8 and 6.1.1.4'
Co Co 0.3494 0.9721 'International Tables Vol C Tables 4.2.6.8 and 6.1.1.4'

loop_
_geom_angle_atom_site_label_1
_geom_angle_atom_site_label_2
_geom_angle_atom_site_label_3
_geom_angle
O2 Al1 O1 170.76(15)
O2 Al1 O4 85.34(13)
O1 Al1 O4 88.65(13)
O2 Al1 O3 88.37(12)
O1 Al1 O3 84.80(12)
O4 Al1 O3 91.85(13)
O2 Al1 N2 87.97(14)
O1 Al1 N2 98.45(14)
O4 Al1 N2 172.30(14)
O3 Al1 N2 91.76(13)
O2 Al1 N1 98.86(14)
O1 Al1 N1 88.31(14)
O4 Al1 N1 91.67(13)
O3 Al1 N1 172.19(13)
N2 Al1 N1 85.59(14)
C27 O1 Al1 132.1(2)
C40 O2 Al1 128.3(2)
C58 O3 C55 108.5(3)
C58 O3 Al1 126.5(2)
C55 O3 Al1 124.6(3)
C59 O4 C62 108.4(3)
C59 O4 Al1 127.9(2)
C62 O4 Al1 123.6(3)
C21 N1 C1 115.4(3)
C21 N1 Al1 123.7(3)
C1 N1 Al1 119.6(3)
C38 N2 C20 114.1(3)
C38 N2 Al1 124.4(3)
C20 N2 Al1 121.3(3)
C10 C1 N1 119.5(4)
C10 C1 C2 120.1(4)
N1 C1 C2 120.4(4)
C3 C2 C1 119.7(4)
C2 C3 C4 121.8(4)
C9 C4 C5 120.5(5)
C9 C4 C3 117.6(4)
C5 C4 C3 121.8(4)
C6 C5 C4 121.5(5)
C5 C6 C7 118.2(5)
C8 C7 C6 122.6(5)
C7 C8 C9 121.1(5)
C10 C9 C4 120.7(4)
C10 C9 C8 123.3(4)
C4 C9 C8 116.0(4)
C1 C10 C9 120.0(4)
C1 C10 C11 118.7(4)
C9 C10 C11 121.2(4)
C20 C11 C12 118.6(4)
C20 C11 C10 119.1(4)
C12 C11 C10 122.1(4)
C13 C12 C17 118.8(4)
C13 C12 C11 121.8(4)
C17 C12 C11 119.3(5)
C14 C13 C12 120.0(4)
C13 C14 C15 121.3(5)
C16 C15 C14 121.6(5)
C15 C16 C17 118.9(5)
C18 C17 C12 118.7(4)
C18 C17 C16 121.8(4)
C12 C17 C16 119.5(5)
C19 C18 C17 122.2(4)
C18 C19 C20 118.6(4)
C11 C20 C19 122.2(4)
C11 C20 N2 119.4(3)
C19 C20 N2 118.4(4)
N1 C21 C22 126.6(4)
C23 C22 C27 121.1(4)
C23 C22 C21 118.6(4)
C27 C22 C21 119.8(4)
C24 C23 C22 122.4(4)
C23 C24 C25 116.6(4)
C23 C24 C28 123.1(4)
C25 C24 C28 120.4(4)
C26 C25 C24 123.5(4)
C25 C26 C27 118.3(4)
C25 C26 C29 120.3(4)
C27 C26 C29 121.2(4)
O1 C27 C22 121.8(4)
O1 C27 C26 120.2(4)
C22 C27 C26 118.0(4)
C34 C29 C30 118.5(4)
C34 C29 C26 120.7(4)
C30 C29 C26 120.8(4)
C31 C30 C29 118.3(4)
C31 C30 C35 120.9(4)
C29 C30 C35 120.8(4)
C32 C31 C30 124.0(4)
C31 C32 C33 118.5(4)
C31 C32 C36 122.7(5)
C33 C32 C36 118.7(5)
C34 C33 C32 119.0(5)
C29 C34 C33 121.4(4)
C29 C34 C37 122.1(4)
C33 C34 C37 116.5(4)
N2 C38 C39 124.0(4)
C44 C39 C40 120.3(4)
C44 C39 C38 118.2(4)
C40 C39 C38 121.2(4)
O2 C40 C41 120.8(4)
O2 C40 C39 120.6(4)
C41 C40 C39 118.5(4)
C40 C41 C42 120.8(4)
C40 C41 C46 122.5(4)
C42 C41 C46 116.7(4)
C41 C42 C43 121.5(4)
C44 C43 C42 116.1(4)
C44 C43 C45 123.7(5)
C42 C43 C45 120.3(4)
C43 C44 C39 122.9(5)
C47 C46 C51 117.7(4)
C47 C46 C41 123.5(4)
C51 C46 C41 118.8(4)
C48 C47 C46 120.0(4)
C48 C47 C52 118.8(5)
C46 C47 C52 121.2(4)
C47 C48 C49 123.2(5)
C50 C49 C48 115.8(4)
C50 C49 C53 123.0(4)
C48 C49 C53 121.2(5)
C51 C50 C49 123.9(4)
C50 C51 C46 119.2(4)
C50 C51 C54 120.6(4)
C46 C51 C54 120.1(4)
C56 C55 O3 107.3(4)
C55 C56 C57 108.5(5)
C58 C57 C56 103.2(5)
O3 C58 C57 107.1(4)
O4 C59 C60 105.5(4)
C59 C60 C61 101.0(5)
C59 C60 C61' 106.7(10)
C61 C60 C61' 31.8(9)
C62 C61 C60 106.4(6)
C62 C61' C60 98.9(17)
C61' C62 O4 106.9(11)
C61' C62 C61 34.9(11)
O4 C62 C61 106.2(4)
C64 Co1 C63 104.1(4)
C64 Co1 C66 107.0(3)
C63 Co1 C66 112.1(4)
C64 Co1 C65 114.6(3)
C63 Co1 C65 109.6(3)
C66 Co1 C65 109.5(4)
O5 C63 Co1 175.8(9)
O6 C64 Co1 175.6(5)
O7 C65 Co1 176.9(6)
O8 C66 Co1 178.4(9)

loop_
_geom_bond_atom_site_label_1
_geom_bond_atom_site_label_2
_geom_bond_distance
Al1 O2 1.810(3)
Al1 O1 1.814(3)
Al1 O4 1.966(3)
Al1 O3 1.985(3)
Al1 N2 2.013(4)
Al1 N1 2.048(4)
O1 C27 1.339(5)
O2 C40 1.336(5)
O3 C58 1.429(5)
O3 C55 1.475(5)
O4 C59 1.440(5)
O4 C62 1.476(4)
N1 C21 1.287(5)
N1 C1 1.411(5)
N2 C38 1.286(5)
N2 C20 1.442(5)
C1 C10 1.376(6)
C1 C2 1.433(6)
C2 C3 1.354(6)
C3 C4 1.431(7)
C4 C9 1.414(6)
C4 C5 1.414(7)
C5 C6 1.370(8)
C6 C7 1.371(7)
C7 C8 1.371(7)
C8 C9 1.426(6)
C9 C10 1.405(6)
C10 C11 1.500(6)
C11 C20 1.393(6)
C11 C12 1.427(6)
C12 C13 1.421(6)
C12 C17 1.428(6)
C13 C14 1.363(6)
C14 C15 1.395(7)
C15 C16 1.366(7)
C16 C17 1.434(7)
C17 C18 1.400(7)
C18 C19 1.377(6)
C19 C20 1.399(6)
C21 C22 1.464(6)
C22 C23 1.378(6)
C22 C27 1.414(6)
C23 C24 1.356(6)
C24 C25 1.418(6)
C24 C28 1.502(6)
C25 C26 1.382(6)
C26 C27 1.413(6)
C26 C29 1.490(6)
C29 C34 1.375(6)
C29 C30 1.440(6)
C30 C31 1.366(7)
C30 C35 1.500(6)
C31 C32 1.352(7)
C32 C33 1.417(7)
C32 C36 1.511(7)
C33 C34 1.404(7)
C34 C37 1.527(6)
C38 C39 1.450(6)
C39 C44 1.381(6)
C39 C40 1.416(6)
C40 C41 1.378(6)
C41 C42 1.380(6)
C41 C46 1.508(6)
C42 C43 1.446(7)
C43 C44 1.373(6)
C43 C45 1.502(6)
C46 C47 1.400(6)
C46 C51 1.446(6)
C47 C48 1.367(7)
C47 C52 1.516(6)
C48 C49 1.408(6)
C49 C50 1.383(7)
C49 C53 1.500(7)
C50 C51 1.357(6)
C51 C54 1.488(6)
C55 C56 1.403(8)
C56 C57 1.508(8)
C57 C58 1.486(7)
C59 C60 1.506(6)
C60 C61 1.522(9)
C60 C61' 1.65(3)
C61 C62 1.450(10)
C61' C62 1.48(3)
Co1 C64 1.729(7)
Co1 C63 1.740(8)
Co1 C66 1.743(7)
Co1 C65 1.759(6)
O5 C63 1.180(8)
O6 C64 1.156(6)
O7 C65 1.141(6)
O8 C66 1.159(7)

loop_
_platon_squeeze_void_nr
_platon_squeeze_void_average_x
_platon_squeeze_void_average_y
_platon_squeeze_void_average_z
_platon_squeeze_void_volume
_platon_squeeze_void_count_electrons
_platon_squeeze_void_content
1 -0.090 0.193 0.000 849 260 ' '
2 -0.085 -0.013 0.500 849 260 ' '
